data_7021727
loop_
_publ_author_name
'Gao, Feng'
'Li, Yu-Yang'
'Liu, Cai-Ming'
'Li, Yi-Zhi'
'Zuo, Jing-Lin'

_publ_section_title
;
 A sandwich-type triple-decker lanthanide complex with mixed
 phthalocyanine and Schiff base ligands.
;
_journal_issue 31
_journal_name_full 'Dalton transactions (Cambridge, England : 2003)'
_journal_page_first 11043
_journal_page_last 11046
_journal_paper_doi 10.1039/c3dt51051d
_journal_volume 42
_journal_year 2013
_chemical_formula_sum 'C94 H58 Br2 Cl6 Dy2 N18 O4'
_chemical_formula_weight 2201.10
_chemical_name_systematic
;
?
;
_space_group_IT_number 2
_symmetry_cell_setting triclinic
_symmetry_space_group_name_Hall '-P 1'
_symmetry_space_group_name_H-M 'P -1'
_atom_sites_solution_hydrogens geom
_atom_sites_solution_primary direct
_atom_sites_solution_secondary difmap
_audit_creation_method SHELXL-97
_cell_angle_alpha 76.1390(10)
_cell_angle_beta 77.685(2)
_cell_angle_gamma 64.1900(10)
_cell_formula_units_Z 2
_cell_length_a 13.3468(8)
_cell_length_b 14.6866(9)
_cell_length_c 26.3599(16)
_cell_measurement_reflns_used 7801
_cell_measurement_temperature 123(2)
_cell_measurement_theta_max 27.23
_cell_measurement_theta_min 2.42
_cell_volume 4480.9(5)
_computing_cell_refinement 'Bruker SMART'
_computing_data_collection 'Bruker SMART'
_computing_data_reduction 'Bruker SAINT'
_computing_molecular_graphics 'Bruker SHELXTL'
_computing_publication_material 'Bruker SHELXTL'
_computing_structure_refinement 'Bruker SHELXTL'
_computing_structure_solution 'Bruker SHELXTL'
_diffrn_ambient_temperature 123(2)
_diffrn_measured_fraction_theta_full 0.995
_diffrn_measured_fraction_theta_max 0.995
_diffrn_radiation_monochromator graphite
_diffrn_radiation_source 'fine-focus sealed tube'
_diffrn_radiation_type MoK\a
_diffrn_radiation_wavelength 0.71073
_diffrn_reflns_av_R_equivalents 0.0214
_diffrn_reflns_av_sigmaI/netI 0.0692
_diffrn_reflns_limit_h_max 15
_diffrn_reflns_limit_h_min -16
_diffrn_reflns_limit_k_max 17
_diffrn_reflns_limit_k_min -18
_diffrn_reflns_limit_l_max 20
_diffrn_reflns_limit_l_min -32
_diffrn_reflns_number 27221
_diffrn_reflns_theta_full 26.00
_diffrn_reflns_theta_max 26.00
_diffrn_reflns_theta_min 0.80
_exptl_absorpt_coefficient_mu 2.788
_exptl_absorpt_correction_T_max 0.5790
_exptl_absorpt_correction_T_min 0.5090
_exptl_absorpt_correction_type multi-scan
_exptl_absorpt_process_details 'SADABS; Bruker, 2000'
_exptl_crystal_colour blue
_exptl_crystal_density_diffrn 1.631
_exptl_crystal_density_method 'not measured'
_exptl_crystal_description block
_exptl_crystal_F_000 2168
_exptl_crystal_size_max 0.28
_exptl_crystal_size_mid 0.24
_exptl_crystal_size_min 0.22
_refine_diff_density_max 0.396
_refine_diff_density_min -1.550
_refine_diff_density_rms 0.097
_refine_ls_extinction_method none
_refine_ls_goodness_of_fit_ref 1.077
_refine_ls_hydrogen_treatment constr
_refine_ls_matrix_type full
_refine_ls_number_parameters 1140
_refine_ls_number_reflns 17536
_refine_ls_number_restraints 0
_refine_ls_restrained_S_all 1.077
_refine_ls_R_factor_all 0.0671
_refine_ls_R_factor_gt 0.0488
_refine_ls_shift/su_max 0.000
_refine_ls_shift/su_mean 0.000
_refine_ls_structure_factor_coef Fsqd
_refine_ls_weighting_details 'calc w=1/[\s^2^(Fo^2^)+(0.0375P)^2^+0.5680P] where P=(Fo^2^+2Fc^2^)/3'
_refine_ls_weighting_scheme calc
_refine_ls_wR_factor_gt 0.0958
_refine_ls_wR_factor_ref 0.0988
_reflns_number_gt 12773
_reflns_number_total 17536
_reflns_threshold_expression >2sigma(I)
_cod_data_source_file c3dt51051d.txt
_cod_data_source_block aa
_cod_depositor_comments
;
The following automatic conversions were performed:

'_symmetry_cell_setting' value 'Triclinic' changed to 'triclinic'
according to /home/saulius/struct/CIF-dictionaries/cif_core.dic
dictionary named 'cif_core.dic' version 2.4.2 from 2011-04-26.

Automatic conversion script
Id: cif_fix_values 1891 2012-01-12 08:04:46Z andrius 
;
_cod_original_sg_symbol_H-M P-1
_cod_database_code 7021727

loop_
_symmetry_equiv_pos_as_xyz
'x, y, z'
'-x, -y, -z'

loop_
_atom_site_label
_atom_site_type_symbol
_atom_site_fract_x
_atom_site_fract_y
_atom_site_fract_z
_atom_site_U_iso_or_equiv
_atom_site_adp_type
_atom_site_occupancy
_atom_site_symmetry_multiplicity
_atom_site_calc_flag
_atom_site_refinement_flags
Br1 Br 1.47649(5) 0.55665(4) 0.71437(2) 0.04105(14) Uani 1 1 d .
Br2 Br 0.26140(5) 0.86125(4) 0.83727(2) 0.04423(15) Uani 1 1 d .
C1 C 0.8392(4) 0.8940(4) 0.5355(2) 0.0371(13) Uani 1 1 d .
C2 C 0.8851(5) 0.8804(4) 0.48321(19) 0.0417(14) Uani 1 1 d .
H2 H 0.9628 0.8629 0.4722 0.050 Uiso 1 1 calc R
C3 C 0.8143(5) 0.8932(4) 0.4480(2) 0.0413(14) Uani 1 1 d .
H3 H 0.8441 0.8837 0.4127 0.050 Uiso 1 1 calc R
C4 C 0.6996(5) 0.9199(4) 0.4638(2) 0.0404(14) Uani 1 1 d .
H4 H 0.6512 0.9288 0.4396 0.049 Uiso 1 1 calc R
C5 C 0.6579(4) 0.9332(4) 0.5160(2) 0.0399(14) Uani 1 1 d .
H5 H 0.5804 0.9505 0.5277 0.048 Uiso 1 1 calc R
C6 C 0.7274(5) 0.9217(4) 0.5504(2) 0.0400(14) Uani 1 1 d .
C7 C 0.4711(4) 1.0252(4) 0.7055(2) 0.0387(13) Uani 1 1 d .
C8 C 0.3646(4) 1.0527(4) 0.6922(2) 0.0413(14) Uani 1 1 d .
H8 H 0.3564 1.0354 0.6613 0.050 Uiso 1 1 calc R
C9 C 0.2708(5) 1.1059(4) 0.7250(2) 0.0456(15) Uani 1 1 d .
H9 H 0.1980 1.1257 0.7161 0.055 Uiso 1 1 calc R
C10 C 0.2818(5) 1.1303(4) 0.7701(2) 0.0449(15) Uani 1 1 d .
H10 H 0.2166 1.1651 0.7924 0.054 Uiso 1 1 calc R
C11 C 0.3871(5) 1.1044(4) 0.7834(2) 0.0467(16) Uani 1 1 d .
H11 H 0.3941 1.1221 0.8145 0.056 Uiso 1 1 calc R
C12 C 0.4812(4) 1.0531(4) 0.7513(2) 0.0380(13) Uani 1 1 d .
C13 C 0.7859(5) 1.0622(4) 0.8197(2) 0.0394(13) Uani 1 1 d .
C14 C 0.7324(4) 1.1215(4) 0.85903(19) 0.0364(13) Uani 1 1 d .
H14 H 0.6539 1.1419 0.8688 0.044 Uiso 1 1 calc R
C15 C 0.7910(4) 1.1518(4) 0.8844(2) 0.0400(13) Uani 1 1 d .
H15 H 0.7536 1.1911 0.9119 0.048 Uiso 1 1 calc R
C16 C 0.9075(4) 1.1231(4) 0.8685(2) 0.0394(13) Uani 1 1 d .
H16 H 0.9479 1.1455 0.8847 0.047 Uiso 1 1 calc R
C17 C 0.9633(5) 1.0629(4) 0.8298(2) 0.0433(14) Uani 1 1 d .
H17 H 1.0419 1.0423 0.8204 0.052 Uiso 1 1 calc R
C18 C 0.9031(4) 1.0321(4) 0.80437(19) 0.0361(13) Uani 1 1 d .
C19 C 1.1662(5) 0.8747(4) 0.6592(2) 0.0418(14) Uani 1 1 d .
C20 C 1.2671(4) 0.8744(4) 0.6665(2) 0.0399(14) Uani 1 1 d .
H20 H 1.2725 0.8967 0.6964 0.048 Uiso 1 1 calc R
C21 C 1.3592(5) 0.8407(4) 0.6288(2) 0.0435(14) Uani 1 1 d .
H21 H 1.4286 0.8402 0.6326 0.052 Uiso 1 1 calc R
C22 C 1.3500(5) 0.8074(4) 0.5851(2) 0.0462(15) Uani 1 1 d .
H22 H 1.4140 0.7825 0.5601 0.055 Uiso 1 1 calc R
C23 C 1.2491(4) 0.8106(4) 0.5782(2) 0.0458(15) Uani 1 1 d .
H23 H 1.2438 0.7910 0.5474 0.055 Uiso 1 1 calc R
C24 C 1.1521(4) 0.8425(4) 0.6163(2) 0.0436(14) Uani 1 1 d .
C25 C 0.8882(4) 0.8804(4) 0.5813(2) 0.0372(13) Uani 1 1 d .
C26 C 0.7082(5) 0.9222(4) 0.6070(2) 0.0390(13) Uani 1 1 d .
C27 C 0.5783(4) 0.9663(4) 0.6778(2) 0.0407(14) Uani 1 1 d .
C28 C 0.5999(5) 1.0203(4) 0.7539(2) 0.0389(13) Uani 1 1 d .
C29 C 0.7406(5) 1.0239(4) 0.78615(19) 0.0371(13) Uani 1 1 d .
C30 C 0.9321(5) 0.9712(4) 0.7654(2) 0.0383(13) Uani 1 1 d .
C31 C 1.0569(4) 0.8984(4) 0.6908(2) 0.0377(13) Uani 1 1 d .
C32 C 1.0427(5) 0.8503(4) 0.6170(2) 0.0410(14) Uani 1 1 d .
C33 C 1.0859(5) 0.6867(4) 0.7600(2) 0.0433(14) Uani 1 1 d .
C34 C 1.1514(4) 0.6991(4) 0.7902(2) 0.0390(14) Uani 1 1 d .
H34 H 1.1155 0.7345 0.8192 0.047 Uiso 1 1 calc R
C35 C 1.2667(5) 0.6619(4) 0.7794(2) 0.0428(14) Uani 1 1 d .
H35 H 1.3098 0.6709 0.8007 0.051 Uiso 1 1 calc R
C36 C 1.3193(4) 0.6101(4) 0.7359(2) 0.0407(14) Uani 1 1 d .
C37 C 1.2560(4) 0.5997(4) 0.7051(2) 0.0397(13) Uani 1 1 d .
H37 H 1.2915 0.5655 0.6756 0.048 Uiso 1 1 calc R
C38 C 1.1385(4) 0.6394(4) 0.7167(2) 0.0404(14) Uani 1 1 d .
C39 C 1.0785(5) 0.6187(4) 0.6847(2) 0.0390(13) Uani 1 1 d .
H39 H 1.1224 0.5632 0.6661 0.047 Uiso 1 1 calc R
C40 C 0.9166(4) 0.6544(4) 0.6367(2) 0.0430(14) Uani 1 1 d .
H40 H 0.8870 0.7216 0.6126 0.052 Uiso 1 1 calc R
C41 C 0.9800(3) 0.5667(2) 0.60362(12) 0.0396(13) Uani 1 1 d G
C42 C 1.0158(3) 0.4638(3) 0.62638(10) 0.0508(16) Uani 1 1 d G
H42 H 1.0001 0.4451 0.6633 0.061 Uiso 1 1 calc R
C43 C 1.0747(3) 0.38820(19) 0.59509(13) 0.0519(16) Uani 1 1 d G
H43 H 1.0992 0.3178 0.6106 0.062 Uiso 1 1 calc R
C44 C 1.0977(3) 0.4156(2) 0.54104(13) 0.0528(17) Uani 1 1 d G
H44 H 1.1380 0.3639 0.5197 0.063 Uiso 1 1 calc R
C45 C 1.0619(3) 0.5185(3) 0.51829(10) 0.0534(17) Uani 1 1 d G
H45 H 1.0776 0.5372 0.4813 0.064 Uiso 1 1 calc R
C46 C 1.0030(3) 0.59406(19) 0.54958(13) 0.0498(16) Uani 1 1 d G
H46 H 0.9785 0.6644 0.5340 0.060 Uiso 1 1 calc R
C47 C 0.8198(5) 0.6302(4) 0.6684(2) 0.0434(14) Uani 1 1 d .
H47 H 0.8534 0.5644 0.6929 0.052 Uiso 1 1 calc R
C48 C 0.7508(4) 0.6127(4) 0.63587(19) 0.0368(13) Uani 1 1 d .
C49 C 0.7403(5) 0.5201(4) 0.6463(2) 0.0445(14) Uani 1 1 d .
H49 H 0.7776 0.4670 0.6730 0.053 Uiso 1 1 calc R
C50 C 0.6742(5) 0.5053(5) 0.6169(2) 0.0487(15) Uani 1 1 d .
H50 H 0.6645 0.4430 0.6241 0.058 Uiso 1 1 calc R
C51 C 0.6230(5) 0.5840(4) 0.5770(2) 0.0460(15) Uani 1 1 d .
H51 H 0.5791 0.5733 0.5568 0.055 Uiso 1 1 calc R
C52 C 0.6329(5) 0.6759(4) 0.5656(2) 0.0470(15) Uani 1 1 d .
H52 H 0.5969 0.7280 0.5382 0.056 Uiso 1 1 calc R
C53 C 0.6987(5) 0.6908(5) 0.5959(2) 0.0501(16) Uani 1 1 d .
H53 H 0.7074 0.7536 0.5890 0.060 Uiso 1 1 calc R
C54 C 0.6551(4) 0.7147(4) 0.7275(2) 0.0408(14) Uani 1 1 d .
H54 H 0.6211 0.6794 0.7161 0.049 Uiso 1 1 calc R
C55 C 0.5978(4) 0.7663(4) 0.7699(2) 0.0396(13) Uani 1 1 d .
C56 C 0.4822(4) 0.7883(4) 0.7827(2) 0.0376(13) Uani 1 1 d .
H56 H 0.4481 0.7700 0.7609 0.045 Uiso 1 1 calc R
C57 C 0.4161(5) 0.8345(4) 0.8248(2) 0.0418(14) Uani 1 1 d .
C58 C 0.4640(4) 0.8603(4) 0.85795(19) 0.0372(13) Uani 1 1 d .
H58 H 0.4187 0.8916 0.8873 0.045 Uiso 1 1 calc R
C59 C 0.5775(4) 0.8408(4) 0.8489(2) 0.0399(14) Uani 1 1 d .
H59 H 0.6099 0.8586 0.8717 0.048 Uiso 1 1 calc R
C60 C 0.6428(4) 0.7948(4) 0.8057(2) 0.0411(14) Uani 1 1 d .
C61 C 0.9394(5) 0.3925(4) 0.7766(2) 0.0404(14) Uani 1 1 d .
C62 C 0.9962(5) 0.3139(4) 0.7449(2) 0.0402(14) Uani 1 1 d .
H62 H 1.0737 0.2942 0.7323 0.048 Uiso 1 1 calc R
C63 C 0.9359(4) 0.2665(4) 0.7327(2) 0.0391(13) Uani 1 1 d .
H63 H 0.9732 0.2135 0.7119 0.047 Uiso 1 1 calc R
C64 C 0.8216(5) 0.2953(4) 0.7503(2) 0.0458(15) Uani 1 1 d .
H64 H 0.7819 0.2617 0.7420 0.055 Uiso 1 1 calc R
C65 C 0.7668(5) 0.3729(4) 0.7799(2) 0.0442(15) Uani 1 1 d .
H65 H 0.6886 0.3941 0.7911 0.053 Uiso 1 1 calc R
C66 C 0.8254(5) 0.4207(4) 0.7935(2) 0.0391(13) Uani 1 1 d .
C67 C 0.5621(5) 0.6154(4) 0.9193(2) 0.0424(14) Uani 1 1 d .
C68 C 0.4666(4) 0.6024(4) 0.9190(2) 0.0419(14) Uani 1 1 d .
H68 H 0.4611 0.5728 0.8919 0.050 Uiso 1 1 calc R
C69 C 0.3775(5) 0.6333(4) 0.9589(2) 0.0472(15) Uani 1 1 d .
H69 H 0.3107 0.6251 0.9589 0.057 Uiso 1 1 calc R
C70 C 0.3861(5) 0.6754(4) 0.9981(2) 0.0442(15) Uani 1 1 d .
H70 H 0.3248 0.6959 1.0250 0.053 Uiso 1 1 calc R
C71 C 0.4813(5) 0.6888(4) 0.9993(2) 0.0498(16) Uani 1 1 d .
H71 H 0.4860 0.7182 1.0266 0.060 Uiso 1 1 calc R
C72 C 0.5718(4) 0.6582(4) 0.9592(2) 0.0414(14) Uani 1 1 d .
C73 C 0.8772(4) 0.6888(4) 1.0240(2) 0.0413(14) Uani 1 1 d .
C74 C 0.8354(5) 0.7335(4) 1.0693(2) 0.0424(14) Uani 1 1 d .
H74 H 0.7570 0.7628 1.0803 0.051 Uiso 1 1 calc R
C75 C 0.9117(5) 0.7343(4) 1.0986(2) 0.0456(15) Uani 1 1 d .
H75 H 0.8849 0.7668 1.1288 0.055 Uiso 1 1 calc R
C76 C 1.0276(4) 0.6869(4) 1.0829(2) 0.0391(13) Uani 1 1 d .
H76 H 1.0791 0.6844 1.1037 0.047 Uiso 1 1 calc R
C77 C 1.0674(5) 0.6436(4) 1.0372(2) 0.0427(14) Uani 1 1 d .
H77 H 1.1457 0.6146 1.0259 0.051 Uiso 1 1 calc R
C78 C 0.9923(4) 0.6432(3) 1.00850(18) 0.0323(12) Uani 1 1 d .
C79 C 1.2545(5) 0.4583(4) 0.86894(19) 0.0386(14) Uani 1 1 d .
C80 C 1.3594(4) 0.4287(4) 0.8850(2) 0.0402(14) Uani 1 1 d .
H80 H 1.3652 0.4509 0.9148 0.048 Uiso 1 1 calc R
C81 C 1.4557(4) 0.3656(4) 0.8563(2) 0.0390(13) Uani 1 1 d .
H81 H 1.5274 0.3454 0.8666 0.047 Uiso 1 1 calc R
C82 C 1.4470(5) 0.3330(4) 0.8138(2) 0.0400(14) Uani 1 1 d .
H82 H 1.5128 0.2904 0.7946 0.048 Uiso 1 1 calc R
C83 C 1.3423(5) 0.3616(4) 0.7981(2) 0.0453(15) Uani 1 1 d .
H83 H 1.3369 0.3383 0.7686 0.054 Uiso 1 1 calc R
C84 C 1.2461(4) 0.4243(4) 0.8260(2) 0.0373(13) Uani 1 1 d .
C85 C 0.9760(5) 0.4480(4) 0.7940(2) 0.0400(14) Uani 1 1 d .
C86 C 0.7964(5) 0.4982(4) 0.8208(2) 0.0381(13) Uani 1 1 d .
C87 C 0.6660(5) 0.5920(4) 0.8906(2) 0.0388(14) Uani 1 1 d .
C88 C 0.6853(4) 0.6612(4) 0.9535(2) 0.0388(14) Uani 1 1 d .
C89 C 0.8430(4) 0.6659(4) 0.9837(2) 0.0380(13) Uani 1 1 d .
C90 C 1.0214(4) 0.6050(4) 0.95853(18) 0.0346(13) Uani 1 1 d .
C91 C 1.1421(5) 0.5261(4) 0.8942(2) 0.0476(16) Uani 1 1 d .
C92 C 1.1260(5) 0.4624(4) 0.8217(2) 0.0421(14) Uani 1 1 d .
C93 C 0.6317(5) 0.6511(4) 0.4143(2) 0.0482(16) Uani 1 1 d .
H93 H 0.7018 0.6205 0.4315 0.058 Uiso 1 1 calc R
C94 C 0.2173(4) 0.8591(4) 0.3739(2) 0.0454(15) Uani 1 1 d .
H94 H 0.2032 0.9314 0.3566 0.055 Uiso 1 1 calc R
Cl1 Cl 0.24468(12) 0.85296(10) 0.43690(5) 0.0456(4) Uani 1 1 d .
Cl2 Cl 0.10047(12) 0.84346(10) 0.36411(5) 0.0440(3) Uani 1 1 d .
Cl3 Cl 0.33464(12) 0.78598(10) 0.33519(5) 0.0473(4) Uani 1 1 d .
Cl4 Cl 0.55915(12) 0.77684(11) 0.42649(5) 0.0479(4) Uani 1 1 d .
Cl5 Cl 0.55627(13) 0.57343(11) 0.44206(6) 0.0535(4) Uani 1 1 d .
Cl6 Cl 0.67253(12) 0.65804(11) 0.34687(5) 0.0471(4) Uani 1 1 d .
Dy1 Dy 0.84356(2) 0.828171(19) 0.716434(10) 0.03521(8) Uani 1 1 d .
Dy2 Dy 0.88714(2) 0.655659(19) 0.852596(10) 0.03540(8) Uani 1 1 d .
N1 N 0.8083(4) 0.8945(3) 0.62573(16) 0.0352(10) Uani 1 1 d .
N2 N 0.6027(4) 0.9485(3) 0.63243(18) 0.0419(12) Uani 1 1 d .
N3 N 0.6608(3) 0.9638(3) 0.71139(16) 0.0378(11) Uani 1 1 d .
N4 N 0.6410(4) 1.0414(3) 0.78785(16) 0.0358(11) Uani 1 1 d .
N5 N 0.8391(3) 0.9641(3) 0.75387(16) 0.0387(11) Uani 1 1 d .
N6 N 1.0325(4) 0.9323(3) 0.73565(16) 0.0408(11) Uani 1 1 d .
N7 N 0.9843(4) 0.8838(3) 0.66777(17) 0.0388(11) Uani 1 1 d .
N8 N 0.9998(4) 0.8557(3) 0.57969(17) 0.0378(11) Uani 1 1 d .
N9 N 0.9751(4) 0.6634(3) 0.67750(16) 0.0385(11) Uani 1 1 d .
N10 N 0.7536(3) 0.7110(3) 0.70193(16) 0.0360(11) Uani 1 1 d .
N11 N 0.8887(4) 0.5228(3) 0.82252(17) 0.0417(11) Uani 1 1 d .
N12 N 0.6986(4) 0.5341(3) 0.85143(17) 0.0425(12) Uani 1 1 d .
N13 N 0.7413(4) 0.6145(3) 0.90644(16) 0.0387(11) Uani 1 1 d .
N14 N 0.7228(4) 0.6909(3) 0.98425(16) 0.0404(11) Uani 1 1 d .
N15 N 0.9177(3) 0.6212(3) 0.94182(16) 0.0364(11) Uani 1 1 d .
N16 N 1.1207(4) 0.5557(3) 0.93446(17) 0.0432(12) Uani 1 1 d .
N17 N 1.0668(4) 0.5223(3) 0.86164(16) 0.0390(11) Uani 1 1 d .
N18 N 1.0854(4) 0.4379(3) 0.79096(17) 0.0405(11) Uani 1 1 d .
O1 O 0.7502(3) 0.7707(2) 0.79653(13) 0.0383(9) Uani 1 1 d .
O2 O 0.9815(3) 0.7167(3) 0.77301(13) 0.0388(9) Uani 1 1 d .
O1W O 0.8434(3) 0.8204(3) 0.87641(13) 0.0419(9) Uani 1 1 d .
H1X H 0.8351 0.8728 0.8447 0.050 Uiso 1 1 d R
H1Y H 0.8400 0.8121 0.9147 0.050 Uiso 1 1 d R
O2W O 0.0256(16) 0.1346(15) 0.0647(7) 0.080(6) Uiso 0.25 1 d P
H2X H -0.0082 0.1988 0.0548 0.096 Uiso 0.25 1 d PR
H2Y H 0.0775 0.1090 0.0406 0.096 Uiso 0.25 1 d PR
O3W O 0.2345(10) 0.6377(11) 0.4723(5) 0.043(4) Uani 0.25 1 d P
H3X H 0.3050 0.6126 0.4729 0.051 Uiso 0.25 1 d PR
H3Y H 0.2014 0.6749 0.4960 0.051 Uiso 0.25 1 d PR
O4W O 0.8501(14) 0.0337(13) 0.0433(6) 0.061(5) Uiso 0.25 1 d P
H4X H 0.8132 0.0099 0.0692 0.074 Uiso 0.25 1 d PR
H4Y H 0.8175 0.0988 0.0375 0.074 Uiso 0.25 1 d PR
O5W O 0.5474(11) 0.9439(10) 1.0086(5) 0.043(4) Uani 0.25 1 d P
H5X H 0.5977 0.9593 1.0147 0.052 Uiso 0.25 1 d PR
H5Y H 0.5445 0.9564 0.9756 0.052 Uiso 0.25 1 d PR

loop_
_atom_site_aniso_label
_atom_site_aniso_U_11
_atom_site_aniso_U_22
_atom_site_aniso_U_33
_atom_site_aniso_U_23
_atom_site_aniso_U_13
_atom_site_aniso_U_12
Br1 0.0354(3) 0.0407(3) 0.0442(3) -0.0097(3) -0.0088(2) -0.0097(2)
Br2 0.0367(3) 0.0446(3) 0.0409(3) -0.0121(3) 0.0108(3) -0.0114(3)
C1 0.034(3) 0.038(3) 0.035(3) -0.007(2) -0.008(2) -0.008(2)
C2 0.046(3) 0.042(3) 0.027(3) 0.008(2) -0.010(3) -0.014(3)
C3 0.049(4) 0.038(3) 0.036(3) -0.010(3) -0.005(3) -0.015(3)
C4 0.044(3) 0.039(3) 0.036(3) -0.005(3) -0.009(3) -0.013(3)
C5 0.027(3) 0.039(3) 0.039(3) 0.005(3) -0.007(2) -0.005(2)
C6 0.048(4) 0.033(3) 0.033(3) 0.010(2) -0.016(3) -0.014(3)
C7 0.032(3) 0.041(3) 0.042(3) -0.013(3) -0.005(3) -0.010(3)
C8 0.033(3) 0.037(3) 0.050(3) -0.015(3) -0.004(3) -0.007(3)
C9 0.036(3) 0.053(4) 0.043(3) -0.014(3) -0.002(3) -0.013(3)
C10 0.042(3) 0.048(3) 0.040(3) -0.011(3) 0.010(3) -0.019(3)
C11 0.045(4) 0.035(3) 0.043(3) -0.011(3) -0.018(3) 0.007(3)
C12 0.034(3) 0.042(3) 0.037(3) -0.005(3) 0.001(2) -0.018(3)
C13 0.048(4) 0.029(3) 0.043(3) -0.008(2) -0.012(3) -0.014(3)
C14 0.037(3) 0.029(3) 0.036(3) -0.007(2) -0.012(2) -0.003(2)
C15 0.037(3) 0.037(3) 0.050(3) -0.013(3) -0.009(3) -0.014(3)
C16 0.037(3) 0.039(3) 0.041(3) -0.008(3) -0.012(3) -0.010(3)
C17 0.046(3) 0.041(3) 0.042(3) -0.006(3) -0.013(3) -0.014(3)
C18 0.039(3) 0.032(3) 0.030(3) -0.001(2) -0.008(2) -0.008(2)
C19 0.046(4) 0.037(3) 0.040(3) -0.008(3) -0.005(3) -0.013(3)
C20 0.040(3) 0.043(3) 0.033(3) 0.003(3) -0.014(3) -0.014(3)
C21 0.044(3) 0.038(3) 0.045(3) -0.004(3) -0.009(3) -0.013(3)
C22 0.038(3) 0.045(3) 0.049(4) -0.011(3) 0.001(3) -0.011(3)
C23 0.031(3) 0.047(3) 0.049(4) -0.016(3) 0.000(3) -0.004(3)
C24 0.032(3) 0.049(3) 0.044(3) -0.020(3) -0.002(3) -0.007(3)
C25 0.039(3) 0.036(3) 0.034(3) -0.007(2) -0.002(3) -0.013(3)
C26 0.038(3) 0.037(3) 0.036(3) -0.012(2) -0.008(3) -0.006(3)
C27 0.035(3) 0.047(3) 0.033(3) -0.001(3) -0.003(3) -0.013(3)
C28 0.048(4) 0.031(3) 0.032(3) -0.001(2) -0.009(3) -0.012(3)
C29 0.036(3) 0.039(3) 0.030(3) -0.010(2) -0.003(2) -0.008(3)
C30 0.042(3) 0.040(3) 0.038(3) -0.005(3) -0.011(3) -0.019(3)
C31 0.034(3) 0.042(3) 0.036(3) -0.010(3) 0.000(3) -0.014(3)
C32 0.037(3) 0.047(3) 0.038(3) -0.016(3) 0.000(3) -0.014(3)
C33 0.042(4) 0.038(3) 0.043(3) -0.011(3) -0.005(3) -0.008(3)
C34 0.038(3) 0.033(3) 0.035(3) 0.002(2) -0.005(3) -0.008(3)
C35 0.041(3) 0.037(3) 0.041(3) -0.002(3) 0.001(3) -0.012(3)
C36 0.035(3) 0.034(3) 0.034(3) 0.007(2) -0.009(3) -0.002(3)
C37 0.032(3) 0.041(3) 0.047(3) -0.008(3) -0.003(3) -0.017(3)
C38 0.033(3) 0.043(3) 0.044(3) -0.005(3) -0.006(3) -0.014(3)
C39 0.035(3) 0.040(3) 0.035(3) -0.005(2) -0.002(3) -0.010(3)
C40 0.041(3) 0.049(3) 0.034(3) -0.018(3) 0.001(3) -0.011(3)
C41 0.030(3) 0.042(3) 0.048(3) -0.019(3) -0.004(3) -0.010(3)
C42 0.051(4) 0.044(3) 0.049(4) -0.010(3) 0.008(3) -0.017(3)
C43 0.044(4) 0.043(3) 0.061(4) -0.011(3) 0.003(3) -0.013(3)
C44 0.051(4) 0.047(4) 0.040(3) -0.013(3) -0.011(3) 0.004(3)
C45 0.050(4) 0.047(4) 0.045(3) -0.004(3) 0.008(3) -0.011(3)
C46 0.045(3) 0.045(3) 0.050(4) -0.015(3) 0.012(3) -0.014(3)
C47 0.042(3) 0.047(3) 0.044(3) -0.024(3) 0.006(3) -0.018(3)
C48 0.042(3) 0.040(3) 0.029(3) -0.010(2) 0.001(2) -0.017(3)
C49 0.052(4) 0.040(3) 0.041(3) -0.007(3) -0.012(3) -0.016(3)
C50 0.055(4) 0.047(3) 0.050(4) -0.011(3) -0.006(3) -0.025(3)
C51 0.047(4) 0.056(4) 0.031(3) -0.012(3) -0.003(3) -0.015(3)
C52 0.043(4) 0.043(3) 0.040(3) -0.007(3) -0.002(3) -0.005(3)
C53 0.038(3) 0.053(4) 0.046(4) -0.002(3) -0.001(3) -0.012(3)
C54 0.036(3) 0.040(3) 0.044(3) -0.009(3) 0.008(3) -0.018(3)
C55 0.026(3) 0.047(3) 0.041(3) -0.011(3) 0.005(2) -0.012(3)
C56 0.031(3) 0.036(3) 0.038(3) -0.010(2) 0.003(2) -0.008(2)
C57 0.040(3) 0.034(3) 0.041(3) -0.007(3) 0.001(3) -0.008(3)
C58 0.035(3) 0.042(3) 0.023(3) 0.005(2) -0.004(2) -0.010(3)
C59 0.034(3) 0.036(3) 0.042(3) -0.007(3) -0.010(3) -0.005(3)
C60 0.027(3) 0.030(3) 0.052(4) -0.005(3) -0.005(3) 0.001(2)
C61 0.044(3) 0.033(3) 0.039(3) 0.000(3) -0.011(3) -0.011(3)
C62 0.034(3) 0.044(3) 0.040(3) -0.010(3) -0.010(3) -0.009(3)
C63 0.039(3) 0.041(3) 0.040(3) -0.009(3) -0.010(3) -0.015(3)
C64 0.042(3) 0.045(3) 0.049(4) -0.013(3) -0.015(3) -0.010(3)
C65 0.034(3) 0.031(3) 0.060(4) -0.006(3) -0.001(3) -0.009(3)
C66 0.038(3) 0.040(3) 0.034(3) -0.006(3) -0.007(2) -0.009(3)
C67 0.034(3) 0.044(3) 0.041(3) 0.003(3) -0.008(3) -0.012(3)
C68 0.037(3) 0.043(3) 0.035(3) -0.008(3) 0.006(3) -0.010(3)
C69 0.049(4) 0.050(3) 0.044(3) -0.017(3) 0.015(3) -0.026(3)
C70 0.038(3) 0.040(3) 0.046(3) -0.014(3) 0.009(3) -0.011(3)
C71 0.045(4) 0.046(3) 0.048(4) -0.014(3) 0.008(3) -0.012(3)
C72 0.035(3) 0.043(3) 0.039(3) -0.004(3) -0.006(3) -0.010(3)
C73 0.036(3) 0.038(3) 0.042(3) -0.011(3) -0.001(3) -0.007(3)
C74 0.042(3) 0.039(3) 0.044(3) -0.009(3) -0.007(3) -0.013(3)
C75 0.042(3) 0.053(4) 0.043(3) -0.013(3) -0.001(3) -0.019(3)
C76 0.038(3) 0.036(3) 0.042(3) -0.008(3) -0.006(3) -0.013(3)
C77 0.041(3) 0.043(3) 0.039(3) -0.008(3) -0.002(3) -0.013(3)
C78 0.040(3) 0.021(2) 0.027(3) 0.007(2) -0.005(2) -0.009(2)
C79 0.043(3) 0.033(3) 0.027(3) 0.000(2) -0.004(2) -0.006(3)
C80 0.035(3) 0.041(3) 0.039(3) -0.006(3) -0.011(3) -0.007(3)
C81 0.026(3) 0.044(3) 0.046(3) -0.011(3) -0.001(2) -0.014(3)
C82 0.038(3) 0.039(3) 0.036(3) -0.013(3) 0.008(3) -0.011(3)
C83 0.045(4) 0.042(3) 0.048(3) -0.016(3) -0.002(3) -0.014(3)
C84 0.038(3) 0.033(3) 0.035(3) 0.000(2) -0.007(2) -0.010(2)
C85 0.044(3) 0.033(3) 0.036(3) -0.011(2) -0.009(3) -0.004(3)
C86 0.043(3) 0.033(3) 0.030(3) 0.003(2) -0.010(3) -0.010(3)
C87 0.035(3) 0.039(3) 0.030(3) 0.005(2) -0.006(2) -0.009(3)
C88 0.034(3) 0.033(3) 0.037(3) -0.002(2) -0.008(3) -0.003(2)
C89 0.033(3) 0.045(3) 0.032(3) -0.006(2) -0.005(2) -0.012(3)
C90 0.040(3) 0.032(3) 0.022(3) 0.008(2) -0.004(2) -0.013(2)
C91 0.037(3) 0.045(3) 0.043(3) -0.009(3) -0.007(3) 0.002(3)
C92 0.041(3) 0.037(3) 0.045(3) -0.007(3) -0.009(3) -0.011(3)
C93 0.040(3) 0.040(3) 0.050(4) -0.014(3) 0.010(3) -0.006(3)
C94 0.043(3) 0.046(3) 0.046(3) -0.019(3) -0.009(3) -0.009(3)
Cl1 0.0504(9) 0.0430(8) 0.0401(8) -0.0091(6) -0.0118(7) -0.0121(7)
Cl2 0.0428(8) 0.0435(8) 0.0432(8) -0.0115(6) -0.0100(6) -0.0109(6)
Cl3 0.0445(8) 0.0434(8) 0.0430(8) -0.0110(6) 0.0111(7) -0.0134(7)
Cl4 0.0486(9) 0.0475(8) 0.0441(8) -0.0121(7) -0.0137(7) -0.0104(7)
Cl5 0.0511(9) 0.0475(8) 0.0514(9) 0.0087(7) -0.0121(7) -0.0166(7)
Cl6 0.0494(9) 0.0441(8) 0.0449(8) -0.0108(7) -0.0119(7) -0.0118(7)
Dy1 0.03452(15) 0.03515(14) 0.03419(15) -0.00849(11) -0.00845(11) -0.00923(12)
Dy2 0.03450(15) 0.03493(14) 0.03463(15) -0.00832(11) -0.00847(11) -0.00894(12)
N1 0.037(3) 0.031(2) 0.038(2) -0.006(2) -0.011(2) -0.011(2)
N2 0.036(3) 0.038(3) 0.046(3) -0.012(2) -0.014(2) -0.004(2)
N3 0.033(2) 0.038(2) 0.039(3) -0.006(2) -0.009(2) -0.010(2)
N4 0.038(3) 0.032(2) 0.032(2) -0.0038(19) -0.007(2) -0.009(2)
N5 0.030(2) 0.040(3) 0.040(3) -0.012(2) -0.009(2) -0.004(2)
N6 0.039(3) 0.047(3) 0.033(2) -0.008(2) -0.006(2) -0.014(2)
N7 0.036(3) 0.033(2) 0.042(3) -0.011(2) -0.009(2) -0.005(2)
N8 0.032(3) 0.033(2) 0.044(3) -0.010(2) -0.009(2) -0.006(2)
N9 0.036(3) 0.042(3) 0.036(3) -0.007(2) -0.006(2) -0.013(2)
N10 0.036(3) 0.035(2) 0.035(2) -0.012(2) -0.001(2) -0.011(2)
N11 0.045(3) 0.039(3) 0.038(3) -0.007(2) -0.009(2) -0.012(2)
N12 0.037(3) 0.043(3) 0.046(3) -0.009(2) -0.012(2) -0.010(2)
N13 0.034(3) 0.042(3) 0.036(2) -0.009(2) -0.008(2) -0.009(2)
N14 0.041(3) 0.040(3) 0.034(2) -0.013(2) 0.005(2) -0.012(2)
N15 0.035(3) 0.035(2) 0.033(2) -0.002(2) -0.004(2) -0.011(2)
N16 0.038(3) 0.034(2) 0.033(3) -0.006(2) -0.008(2) 0.009(2)
N17 0.035(3) 0.041(3) 0.032(2) 0.000(2) -0.004(2) -0.010(2)
N18 0.032(3) 0.043(3) 0.039(3) -0.003(2) -0.006(2) -0.009(2)
O1 0.040(2) 0.0348(19) 0.036(2) -0.0062(16) -0.0057(17) -0.0110(17)
O2 0.038(2) 0.038(2) 0.038(2) -0.0066(17) -0.0082(17) -0.0115(18)
O1W 0.047(2) 0.038(2) 0.033(2) -0.0066(16) -0.0101(17) -0.0084(18)
O3W 0.011(7) 0.060(9) 0.056(9) -0.032(8) -0.005(6) -0.002(7)
O5W 0.041(9) 0.044(8) 0.042(9) 0.012(7) 0.001(7) -0.028(7)

loop_
_atom_type_symbol
_atom_type_description
_atom_type_scat_dispersion_real
_atom_type_scat_dispersion_imag
_atom_type_scat_source
C C 0.0033 0.0016 'International Tables Vol C Tables 4.2.6.8 and 6.1.1.4'
H H 0.0000 0.0000 'International Tables Vol C Tables 4.2.6.8 and 6.1.1.4'
N N 0.0061 0.0033 'International Tables Vol C Tables 4.2.6.8 and 6.1.1.4'
O O 0.0106 0.0060 'International Tables Vol C Tables 4.2.6.8 and 6.1.1.4'
Br Br -0.2901 2.4595 'International Tables Vol C Tables 4.2.6.8 and 6.1.1.4'
Dy Dy -0.1892 4.4098 'International Tables Vol C Tables 4.2.6.8 and 6.1.1.4'
Cl Cl 0.1484 0.1585 'International Tables Vol C Tables 4.2.6.8 and 6.1.1.4'

loop_
_geom_angle_atom_site_label_1
_geom_angle_atom_site_label_2
_geom_angle_atom_site_label_3
_geom_angle
_geom_angle_site_symmetry_1
C6 C1 C2 120.3(5) .
C6 C1 C25 107.0(5) .
C2 C1 C25 132.7(5) .
C3 C2 C1 118.6(5) .
C3 C2 H2 120.7 .
C1 C2 H2 120.7 .
C2 C3 C4 121.0(5) .
C2 C3 H3 119.5 .
C4 C3 H3 119.5 .
C5 C4 C3 118.4(5) .
C5 C4 H4 120.8 .
C3 C4 H4 120.8 .
C6 C5 C4 120.6(5) .
C6 C5 H5 119.7 .
C4 C5 H5 119.7 .
C1 C6 C5 121.2(5) .
C1 C6 C26 106.8(5) .
C5 C6 C26 131.6(5) .
C8 C7 C12 119.5(5) .
C8 C7 C27 127.0(5) .
C12 C7 C27 113.4(5) .
C9 C8 C7 118.9(5) .
C9 C8 H8 120.6 .
C7 C8 H8 120.6 .
C10 C9 C8 121.0(6) .
C10 C9 H9 119.5 .
C8 C9 H9 119.5 .
C9 C10 C11 120.7(5) .
C9 C10 H10 119.6 .
C11 C10 H10 119.6 .
C12 C11 C10 119.4(5) .
C12 C11 H11 120.3 .
C10 C11 H11 120.3 .
C11 C12 C7 120.5(5) .
C11 C12 C28 131.7(5) .
C7 C12 C28 107.8(4) .
C14 C13 C18 119.8(5) .
C14 C13 C29 130.8(5) .
C18 C13 C29 109.3(4) .
C13 C14 C15 121.4(5) .
C13 C14 H14 119.3 .
C15 C14 H14 119.3 .
C14 C15 C16 118.8(5) .
C14 C15 H15 120.6 .
C16 C15 H15 120.6 .
C17 C16 C15 121.0(5) .
C17 C16 H16 119.5 .
C15 C16 H16 119.5 .
C16 C17 C18 119.8(5) .
C16 C17 H17 120.1 .
C18 C17 H17 120.1 .
C30 C18 C17 134.7(5) .
C30 C18 C13 106.1(5) .
C17 C18 C13 119.2(5) .
C20 C19 C24 124.1(5) .
C20 C19 C31 133.6(5) .
C24 C19 C31 102.2(5) .
C21 C20 C19 118.2(5) .
C21 C20 H20 120.9 .
C19 C20 H20 120.9 .
C20 C21 C22 120.2(6) .
C20 C21 H21 119.9 .
C22 C21 H21 119.9 .
C23 C22 C21 120.5(5) .
C23 C22 H22 119.7 .
C21 C22 H22 119.7 .
C22 C23 C24 121.7(5) .
C22 C23 H23 119.1 .
C24 C23 H23 119.1 .
C19 C24 C32 114.1(5) .
C19 C24 C23 115.2(5) .
C32 C24 C23 130.6(5) .
N8 C25 N1 126.5(5) .
N8 C25 C1 122.2(5) .
N1 C25 C1 111.2(5) .
N2 C26 N1 130.4(5) .
N2 C26 C6 119.5(5) .
N1 C26 C6 110.2(5) .
N2 C27 C7 130.5(5) .
N2 C27 N3 125.1(5) .
C7 C27 N3 101.4(4) .
N4 C28 N3 127.5(5) .
N4 C28 C12 125.3(5) .
N3 C28 C12 107.1(5) .
N4 C29 N5 130.7(5) .
N4 C29 C13 125.3(5) .
N5 C29 C13 104.0(5) .
N6 C30 N5 119.8(5) .
N6 C30 C18 127.8(5) .
N5 C30 C18 111.8(5) .
N6 C31 N7 124.9(5) .
N6 C31 C19 122.9(5) .
N7 C31 C19 112.1(5) .
N8 C32 C24 126.9(5) .
N8 C32 N7 126.8(5) .
C24 C32 N7 103.6(5) .
O2 C33 C38 121.5(6) .
O2 C33 C34 120.3(5) .
C38 C33 C34 118.2(5) .
C35 C34 C33 122.3(5) .
C35 C34 H34 118.8 .
C33 C34 H34 118.8 .
C34 C35 C36 118.4(6) .
C34 C35 H35 120.8 .
C36 C35 H35 120.8 .
C37 C36 C35 120.0(5) .
C37 C36 Br1 115.9(4) .
C35 C36 Br1 124.1(5) .
C36 C37 C38 120.3(5) .
C36 C37 H37 119.8 .
C38 C37 H37 119.8 .
C33 C38 C37 120.6(5) .
C33 C38 C39 122.2(5) .
C37 C38 C39 116.9(5) .
N9 C39 C38 130.0(5) .
N9 C39 H39 115.0 .
C38 C39 H39 115.0 .
C47 C40 N9 104.5(4) .
C47 C40 C41 103.8(4) .
N9 C40 C41 119.2(4) .
C47 C40 H40 109.6 .
N9 C40 H40 109.6 .
C41 C40 H40 109.6 .
C42 C41 C46 120.0 .
C42 C41 C40 122.3(3) .
C46 C41 C40 117.6(3) .
C41 C42 C43 120.0 .
C41 C42 H42 120.0 .
C43 C42 H42 120.0 .
C42 C43 C44 120.0 .
C42 C43 H43 120.0 .
C44 C43 H43 120.0 .
C45 C44 C43 120.0 .
C45 C44 H44 120.0 .
C43 C44 H44 120.0 .
C46 C45 C44 120.0 .
C46 C45 H45 120.0 .
C44 C45 H45 120.0 .
C45 C46 C41 120.0 .
C45 C46 H46 120.0 .
C41 C46 H46 120.0 .
N10 C47 C40 107.8(4) .
N10 C47 C48 114.4(4) .
C40 C47 C48 114.3(4) .
N10 C47 H47 106.6 .
C40 C47 H47 106.6 .
C48 C47 H47 106.6 .
C49 C48 C53 121.1(5) .
C49 C48 C47 119.7(5) .
C53 C48 C47 119.2(5) .
C48 C49 C50 119.4(5) .
C48 C49 H49 120.3 .
C50 C49 H49 120.3 .
C51 C50 C49 118.7(6) .
C51 C50 H50 120.6 .
C49 C50 H50 120.6 .
C52 C51 C50 123.0(6) .
C52 C51 H51 118.5 .
C50 C51 H51 118.5 .
C51 C52 C53 118.0(6) .
C51 C52 H52 121.0 .
C53 C52 H52 121.0 .
C48 C53 C52 119.8(6) .
C48 C53 H53 120.1 .
C52 C53 H53 120.1 .
N10 C54 C55 125.1(5) .
N10 C54 H54 117.5 .
C55 C54 H54 117.5 .
C54 C55 C56 117.5(5) .
C54 C55 C60 128.2(5) .
C56 C55 C60 114.1(5) .
C57 C56 C55 124.0(6) .
C57 C56 H56 118.0 .
C55 C56 H56 118.0 .
C56 C57 C58 119.4(5) .
C56 C57 Br2 119.9(5) .
C58 C57 Br2 120.7(4) .
C57 C58 C59 120.9(5) .
C57 C58 H58 119.6 .
C59 C58 H58 119.6 .
C58 C59 C60 118.8(5) .
C58 C59 H59 120.6 .
C60 C59 H59 120.6 .
O1 C60 C59 121.6(5) .
O1 C60 C55 115.5(5) .
C59 C60 C55 122.8(5) .
C85 C61 C66 109.9(5) .
C85 C61 C62 131.1(6) .
C66 C61 C62 119.1(5) .
C63 C62 C61 118.8(5) .
C63 C62 H62 120.6 .
C61 C62 H62 120.6 .
C62 C63 C64 121.3(5) .
C62 C63 H63 119.3 .
C64 C63 H63 119.3 .
C65 C64 C63 119.5(6) .
C65 C64 H64 120.2 .
C63 C64 H64 120.2 .
C64 C65 C66 120.5(5) .
C64 C65 H65 119.8 .
C66 C65 H65 119.8 .
C86 C66 C61 104.6(5) .
C86 C66 C65 134.5(5) .
C61 C66 C65 120.8(5) .
C68 C67 C87 137.4(6) .
C68 C67 C72 121.0(5) .
C87 C67 C72 101.5(5) .
C67 C68 C69 119.2(6) .
C67 C68 H68 120.4 .
C69 C68 H68 120.4 .
C70 C69 C68 120.2(6) .
C70 C69 H69 119.9 .
C68 C69 H69 119.9 .
C69 C70 C71 121.5(5) .
C69 C70 H70 119.2 .
C71 C70 H70 119.2 .
C70 C71 C72 118.9(6) .
C70 C71 H71 120.5 .
C72 C71 H71 120.5 .
C67 C72 C71 119.1(6) .
C67 C72 C88 112.4(5) .
C71 C72 C88 128.4(5) .
C74 C73 C78 121.0(5) .
C74 C73 C89 142.0(5) .
C78 C73 C89 96.9(4) .
C73 C74 C75 118.7(5) .
C73 C74 H74 120.7 .
C75 C74 H74 120.7 .
C76 C75 C74 119.8(5) .
C76 C75 H75 120.1 .
C74 C75 H75 120.1 .
C77 C76 C75 120.5(5) .
C77 C76 H76 119.8 .
C75 C76 H76 119.8 .
C78 C77 C76 119.5(5) .
C78 C77 H77 120.2 .
C76 C77 H77 120.2 .
C77 C78 C73 120.4(5) .
C77 C78 C90 125.5(5) .
C73 C78 C90 113.8(5) .
C84 C79 C80 120.4(5) .
C84 C79 C91 112.8(5) .
C80 C79 C91 126.8(5) .
C79 C80 C81 119.0(5) .
C79 C80 H80 120.5 .
C81 C80 H80 120.5 .
C82 C81 C80 120.4(5) .
C82 C81 H81 119.8 .
C80 C81 H81 119.8 .
C81 C82 C83 120.6(5) .
C81 C82 H82 119.7 .
C83 C82 H82 119.7 .
C84 C83 C82 119.7(5) .
C84 C83 H83 120.2 .
C82 C83 H83 120.2 .
C79 C84 C83 119.9(5) .
C79 C84 C92 107.2(5) .
C83 C84 C92 132.8(5) .
C61 C85 N18 128.7(5) .
C61 C85 N11 112.7(5) .
N18 C85 N11 118.5(5) .
N12 C86 C66 123.1(6) .
N12 C86 N11 122.4(5) .
C66 C86 N11 113.4(5) .
N13 C87 C67 118.3(5) .
N13 C87 N12 120.2(5) .
C67 C87 N12 120.8(6) .
N14 C88 N13 130.3(5) .
N14 C88 C72 128.2(5) .
N13 C88 C72 101.4(5) .
N15 C89 C73 122.9(5) .
N15 C89 N14 117.6(4) .
C73 C89 N14 119.5(4) .
N16 C90 N15 123.8(5) .
N16 C90 C78 128.8(5) .
N15 C90 C78 107.1(4) .
N16 C91 N17 129.7(5) .
N16 C91 C79 128.4(6) .
N17 C91 C79 100.3(4) .
N18 C92 N17 127.3(5) .
N18 C92 C84 125.4(5) .
N17 C92 C84 107.1(5) .
Cl6 C93 Cl4 107.1(3) .
Cl6 C93 Cl5 115.2(4) .
Cl4 C93 Cl5 113.0(3) .
Cl6 C93 H93 107.0 .
Cl4 C93 H93 107.0 .
Cl5 C93 H93 107.0 .
Cl3 C94 Cl2 108.9(3) .
Cl3 C94 Cl1 112.9(3) .
Cl2 C94 Cl1 121.7(3) .
Cl3 C94 H94 103.7 .
Cl2 C94 H94 103.7 .
Cl1 C94 H94 103.7 .
N7 Dy1 O1 152.42(14) .
N7 Dy1 O2 85.82(13) .
O1 Dy1 O2 71.99(12) .
N7 Dy1 N3 111.12(14) .
O1 Dy1 N3 81.26(13) .
O2 Dy1 N3 145.27(13) .
N7 Dy1 N5 71.06(15) .
O1 Dy1 N5 90.65(13) .
O2 Dy1 N5 85.70(13) .
N3 Dy1 N5 72.63(14) .
N7 Dy1 N1 69.50(15) .
O1 Dy1 N1 137.46(14) .
O2 Dy1 N1 144.90(13) .
N3 Dy1 N1 69.26(14) .
N5 Dy1 N1 108.05(14) .
N7 Dy1 N9 81.26(14) .
O1 Dy1 N9 105.03(12) .
O2 Dy1 N9 69.44(12) .
N3 Dy1 N9 140.83(14) .
N5 Dy1 N9 144.02(14) .
N1 Dy1 N9 82.07(13) .
N7 Dy1 N10 134.66(13) .
O1 Dy1 N10 68.52(12) .
O2 Dy1 N10 103.75(13) .
N3 Dy1 N10 85.95(14) .
N5 Dy1 N10 152.36(13) .
N1 Dy1 N10 79.16(14) .
N9 Dy1 N10 62.22(13) .
N7 Dy1 Dy2 120.74(10) .
O1 Dy1 Dy2 35.73(8) .
O2 Dy1 Dy2 36.28(9) .
N3 Dy1 Dy2 114.58(10) .
N5 Dy1 Dy2 88.67(10) .
N1 Dy1 Dy2 162.99(10) .
N9 Dy1 Dy2 86.11(9) .
N10 Dy1 Dy2 84.52(9) .
N11 Dy2 N17 73.88(16) .
N11 Dy2 N13 74.33(16) .
N17 Dy2 N13 113.06(15) .
N11 Dy2 N15 115.15(15) .
N17 Dy2 N15 71.83(14) .
N13 Dy2 N15 71.22(15) .
N11 Dy2 O1 89.20(14) .
N17 Dy2 O1 148.45(13) .
N13 Dy2 O1 86.58(13) .
N15 Dy2 O1 139.60(12) .
N11 Dy2 O2 95.63(14) .
N17 Dy2 O2 83.38(13) .
N13 Dy2 O2 156.44(14) .
N15 Dy2 O2 131.78(14) .
O1 Dy2 O2 71.77(12) .
N11 Dy2 O1W 166.45(14) .
N17 Dy2 O1W 119.50(14) .
N13 Dy2 O1W 100.39(13) .
N15 Dy2 O1W 73.67(13) .
O1 Dy2 O1W 77.93(12) .
O2 Dy2 O1W 84.45(12) .
N11 Dy2 Dy1 92.06(11) .
N17 Dy2 Dy1 116.81(10) .
N13 Dy2 Dy1 121.64(10) .
N15 Dy2 Dy1 152.70(10) .
O1 Dy2 Dy1 35.78(8) .
O2 Dy2 Dy1 36.01(8) .
O1W Dy2 Dy1 80.01(8) .
C26 N1 C25 104.7(4) .
C26 N1 Dy1 125.5(3) .
C25 N1 Dy1 126.6(3) .
C27 N2 C26 122.5(5) .
C28 N3 C27 109.9(4) .
C28 N3 Dy1 122.5(3) .
C27 N3 Dy1 122.0(3) .
C29 N4 C28 125.0(5) .
C30 N5 C29 108.6(4) .
C30 N5 Dy1 125.4(3) .
C29 N5 Dy1 121.8(4) .
C31 N6 C30 129.8(5) .
C31 N7 C32 107.8(4) .
C31 N7 Dy1 123.2(3) .
C32 N7 Dy1 120.8(4) .
C32 N8 C25 123.9(5) .
C39 N9 C40 129.6(4) .
C39 N9 Dy1 120.5(4) .
C40 N9 Dy1 107.8(3) .
C54 N10 C47 118.7(5) .
C54 N10 Dy1 121.8(3) .
C47 N10 Dy1 119.2(3) .
C85 N11 C86 99.4(4) .
C85 N11 Dy2 131.1(4) .
C86 N11 Dy2 129.1(3) .
C86 N12 C87 130.8(5) .
C87 N13 C88 106.3(4) .
C87 N13 Dy2 127.0(3) .
C88 N13 Dy2 120.0(4) .
C88 N14 C89 124.1(4) .
C89 N15 C90 98.9(4) .
C89 N15 Dy2 127.8(3) .
C90 N15 Dy2 124.1(3) .
C91 N16 C90 127.6(6) .
C92 N17 C91 112.6(4) .
C92 N17 Dy2 121.1(3) .
C91 N17 Dy2 120.9(3) .
C92 N18 C85 128.0(5) .
C60 O1 Dy2 126.8(3) .
C60 O1 Dy1 124.6(3) .
Dy2 O1 Dy1 108.48(14) .
C33 O2 Dy1 124.9(3) .
C33 O2 Dy2 126.9(3) .
Dy1 O2 Dy2 107.71(14) .
Dy2 O1W H1X 109.8 .
Dy2 O1W H1Y 109.1 .
H1X O1W H1Y 141.1 .
H2X O2W H2Y 109.5 .
H3X O3W H3Y 109.5 .
H4X O4W H4Y 109.5 .
O5W O5W H5X 101.1 2_677
O5W O5W H5Y 68.9 2_677
H5X O5W H5Y 109.5 .

loop_
_geom_bond_atom_site_label_1
_geom_bond_atom_site_label_2
_geom_bond_distance
_geom_bond_site_symmetry_2
Br1 C36 1.901(5) .
Br2 C57 1.895(6) .
C1 C6 1.358(7) .
C1 C2 1.406(7) .
C1 C25 1.426(7) .
C2 C3 1.387(7) .
C2 H2 0.9500 .
C3 C4 1.398(7) .
C3 H3 0.9500 .
C4 C5 1.396(7) .
C4 H4 0.9500 .
C5 C6 1.365(7) .
C5 H5 0.9500 .
C6 C26 1.459(7) .
C7 C8 1.397(7) .
C7 C12 1.413(7) .
C7 C27 1.452(7) .
C8 C9 1.392(7) .
C8 H8 0.9500 .
C9 C10 1.373(8) .
C9 H9 0.9500 .
C10 C11 1.388(8) .
C10 H10 0.9500 .
C11 C12 1.375(7) .
C11 H11 0.9500 .
C12 C28 1.453(8) .
C13 C14 1.385(7) .
C13 C18 1.420(7) .
C13 C29 1.493(7) .
C14 C15 1.387(7) .
C14 H14 0.9500 .
C15 C16 1.416(7) .
C15 H15 0.9500 .
C16 C17 1.383(7) .
C16 H16 0.9500 .
C17 C18 1.411(8) .
C17 H17 0.9500 .
C18 C30 1.406(7) .
C19 C20 1.399(8) .
C19 C24 1.401(8) .
C19 C31 1.456(7) .
C20 C21 1.389(7) .
C20 H20 0.9500 .
C21 C22 1.399(8) .
C21 H21 0.9500 .
C22 C23 1.377(8) .
C22 H22 0.9500 .
C23 C24 1.429(7) .
C23 H23 0.9500 .
C24 C32 1.411(8) .
C25 N8 1.364(7) .
C25 N1 1.394(6) .
C26 N2 1.353(7) .
C26 N1 1.381(7) .
C27 N2 1.229(6) .
C27 N3 1.538(7) .
C28 N4 1.299(7) .
C28 N3 1.440(6) .
C29 N4 1.232(7) .
C29 N5 1.448(6) .
C30 N6 1.354(6) .
C30 N5 1.390(7) .
C31 N6 1.314(6) .
C31 N7 1.360(7) .
C32 N8 1.211(7) .
C32 N7 1.475(6) .
C33 O2 1.259(6) .
C33 C38 1.376(7) .
C33 C34 1.391(8) .
C34 C35 1.380(7) .
C34 H34 0.9500 .
C35 C36 1.413(7) .
C35 H35 0.9500 .
C36 C37 1.363(8) .
C37 C38 1.407(7) .
C37 H37 0.9500 .
C38 C39 1.438(8) .
C39 N9 1.278(6) .
C39 H39 0.9500 .
C40 C47 1.514(8) .
C40 N9 1.517(7) .
C40 C41 1.551(6) .
C40 H40 1.0000 .
C41 C42 1.3900 .
C41 C46 1.3900 .
C42 C43 1.3900 .
C42 H42 0.9500 .
C43 C44 1.3900 .
C43 H43 0.9500 .
C44 C45 1.3900 .
C44 H44 0.9500 .
C45 C46 1.3900 .
C45 H45 0.9500 .
C46 H46 0.9500 .
C47 N10 1.493(6) .
C47 C48 1.515(8) .
C47 H47 1.0000 .
C48 C49 1.384(8) .
C48 C53 1.396(7) .
C49 C50 1.401(8) .
C49 H49 0.9500 .
C50 C51 1.395(8) .
C50 H50 0.9500 .
C51 C52 1.369(8) .
C51 H51 0.9500 .
C52 C53 1.417(9) .
C52 H52 0.9500 .
C53 H53 0.9500 .
C54 N10 1.327(6) .
C54 C55 1.394(7) .
C54 H54 0.9500 .
C55 C56 1.412(7) .
C55 C60 1.442(8) .
C56 C57 1.376(7) .
C56 H56 0.9500 .
C57 C58 1.387(8) .
C58 C59 1.391(7) .
C58 H58 0.9500 .
C59 C60 1.394(7) .
C59 H59 0.9500 .
C60 O1 1.301(6) .
C61 C85 1.317(8) .
C61 C66 1.392(7) .
C61 C62 1.427(7) .
C62 C63 1.393(7) .
C62 H62 0.9500 .
C63 C64 1.397(7) .
C63 H63 0.9500 .
C64 C65 1.377(7) .
C64 H64 0.9500 .
C65 C66 1.396(8) .
C65 H65 0.9500 .
C66 C86 1.362(7) .
C67 C68 1.370(8) .
C67 C87 1.370(7) .
C67 C72 1.402(8) .
C68 C69 1.398(7) .
C68 H68 0.9500 .
C69 C70 1.371(8) .
C69 H69 0.9500 .
C70 C71 1.376(8) .
C70 H70 0.9500 .
C71 C72 1.409(7) .
C71 H71 0.9500 .
C72 C88 1.509(8) .
C73 C74 1.393(7) .
C73 C78 1.394(7) .
C73 C89 1.401(8) .
C74 C75 1.407(8) .
C74 H74 0.9500 .
C75 C76 1.406(7) .
C75 H75 0.9500 .
C76 C77 1.391(7) .
C76 H76 0.9500 .
C77 C78 1.383(8) .
C77 H77 0.9500 .
C78 C90 1.465(7) .
C79 C84 1.384(7) .
C79 C80 1.401(7) .
C79 C91 1.508(7) .
C80 C81 1.402(7) .
C80 H80 0.9500 .
C81 C82 1.365(7) .
C81 H81 0.9500 .
C82 C83 1.397(8) .
C82 H82 0.9500 .
C83 C84 1.388(7) .
C83 H83 0.9500 .
C84 C92 1.471(8) .
C85 N18 1.389(7) .
C85 N11 1.426(6) .
C86 N12 1.337(6) .
C86 N11 1.438(7) .
C87 N13 1.352(7) .
C87 N12 1.373(7) .
C88 N14 1.276(7) .
C88 N13 1.461(6) .
C89 N15 1.396(6) .
C89 N14 1.480(7) .
C90 N16 1.307(6) .
C90 N15 1.446(7) .
C91 N16 1.176(7) .
C91 N17 1.479(8) .
C92 N18 1.255(7) .
C92 N17 1.411(7) .
C93 Cl6 1.737(6) .
C93 Cl4 1.746(5) .
C93 Cl5 1.771(6) .
C93 H93 1.0000 .
C94 Cl3 1.739(5) .
C94 Cl2 1.749(6) .
C94 Cl1 1.750(5) .
C94 H94 1.0000 .
Dy1 N7 2.376(5) .
Dy1 O1 2.379(3) .
Dy1 O2 2.382(3) .
Dy1 N3 2.391(4) .
Dy1 N5 2.404(4) .
Dy1 N1 2.419(4) .
Dy1 N9 2.591(4) .
Dy1 N10 2.619(4) .
Dy1 Dy2 3.8588(4) .
Dy2 N11 2.266(5) .
Dy2 N17 2.361(4) .
Dy2 N13 2.368(5) .
Dy2 N15 2.369(4) .
Dy2 O1 2.376(3) .
Dy2 O2 2.397(4) .
Dy2 O1W 2.435(3) .
O1W H1X 0.9800 .
O1W H1Y 0.9800 .
O2W H2X 0.8500 .
O2W H2Y 0.8500 .
O3W H3X 0.8500 .
O3W H3Y 0.8500 .
O4W H4X 0.8500 .
O4W H4Y 0.8500 .
O5W O5W 1.61(3) 2_677
O5W H5X 0.8501 .
O5W H5Y 0.8499 .

loop_
_geom_torsion_atom_site_label_1
_geom_torsion_atom_site_label_2
_geom_torsion_atom_site_label_3
_geom_torsion_atom_site_label_4
_geom_torsion
C6 C1 C2 C3 -1.7(8)
C25 C1 C2 C3 175.3(6)
C1 C2 C3 C4 0.5(8)
C2 C3 C4 C5 -0.1(8)
C3 C4 C5 C6 0.8(8)
C2 C1 C6 C5 2.5(8)
C25 C1 C6 C5 -175.2(5)
C2 C1 C6 C26 176.1(5)
C25 C1 C6 C26 -1.6(6)
C4 C5 C6 C1 -2.0(8)
C4 C5 C6 C26 -173.8(5)
C12 C7 C8 C9 -0.9(8)
C27 C7 C8 C9 177.3(5)
C7 C8 C9 C10 -0.7(9)
C8 C9 C10 C11 1.5(9)
C9 C10 C11 C12 -0.6(9)
C10 C11 C12 C7 -1.1(8)
C10 C11 C12 C28 177.2(6)
C8 C7 C12 C11 1.9(8)
C27 C7 C12 C11 -176.6(5)
C8 C7 C12 C28 -176.8(5)
C27 C7 C12 C28 4.7(7)
C18 C13 C14 C15 -0.6(8)
C29 C13 C14 C15 -177.7(5)
C13 C14 C15 C16 1.5(8)
C14 C15 C16 C17 -2.3(8)
C15 C16 C17 C18 2.1(8)
C16 C17 C18 C30 -178.4(6)
C16 C17 C18 C13 -1.1(8)
C14 C13 C18 C30 178.4(5)
C29 C13 C18 C30 -4.0(6)
C14 C13 C18 C17 0.4(8)
C29 C13 C18 C17 178.0(5)
C24 C19 C20 C21 0.4(8)
C31 C19 C20 C21 175.9(6)
C19 C20 C21 C22 -0.5(8)
C20 C21 C22 C23 1.9(8)
C21 C22 C23 C24 -3.3(9)
C20 C19 C24 C32 -179.6(5)
C31 C19 C24 C32 3.7(7)
C20 C19 C24 C23 -1.5(8)
C31 C19 C24 C23 -178.2(5)
C22 C23 C24 C19 3.0(8)
C22 C23 C24 C32 -179.4(6)
C6 C1 C25 N8 -177.7(5)
C2 C1 C25 N8 5.1(10)
C6 C1 C25 N1 3.0(6)
C2 C1 C25 N1 -174.3(6)
C1 C6 C26 N2 179.2(5)
C5 C6 C26 N2 -8.1(9)
C1 C6 C26 N1 -0.2(6)
C5 C6 C26 N1 172.5(6)
C8 C7 C27 N2 19.0(11)
C12 C7 C27 N2 -162.7(6)
C8 C7 C27 N3 179.5(5)
C12 C7 C27 N3 -2.2(6)
C11 C12 C28 N4 -5.3(10)
C7 C12 C28 N4 173.2(5)
C11 C12 C28 N3 176.3(6)
C7 C12 C28 N3 -5.2(6)
C14 C13 C29 N4 1.0(9)
C18 C13 C29 N4 -176.3(5)
C14 C13 C29 N5 -178.5(5)
C18 C13 C29 N5 4.2(6)
C17 C18 C30 N6 -8.7(10)
C13 C18 C30 N6 173.8(5)
C17 C18 C30 N5 179.7(6)
C13 C18 C30 N5 2.2(6)
C20 C19 C31 N6 4.0(10)
C24 C19 C31 N6 -179.8(5)
C20 C19 C31 N7 -177.6(6)
C24 C19 C31 N7 -1.4(6)
C19 C24 C32 N8 157.7(6)
C23 C24 C32 N8 -20.0(11)
C19 C24 C32 N7 -4.5(7)
C23 C24 C32 N7 177.9(6)
O2 C33 C34 C35 175.9(5)
C38 C33 C34 C35 -2.8(8)
C33 C34 C35 C36 0.4(8)
C34 C35 C36 C37 1.3(8)
C34 C35 C36 Br1 178.5(4)
C35 C36 C37 C38 -0.7(8)
Br1 C36 C37 C38 -178.1(4)
O2 C33 C38 C37 -175.3(5)
C34 C33 C38 C37 3.4(8)
O2 C33 C38 C39 -1.8(9)
C34 C33 C38 C39 176.9(5)
C36 C37 C38 C33 -1.7(9)
C36 C37 C38 C39 -175.6(5)
C33 C38 C39 N9 25.2(9)
C37 C38 C39 N9 -161.1(6)
C47 C40 C41 C42 -53.3(5)
N9 C40 C41 C42 62.4(6)
C47 C40 C41 C46 128.3(4)
N9 C40 C41 C46 -116.1(4)
C46 C41 C42 C43 0.0
C40 C41 C42 C43 -178.4(4)
C41 C42 C43 C44 0.0
C42 C43 C44 C45 0.0
C43 C44 C45 C46 0.0
C44 C45 C46 C41 0.0
C42 C41 C46 C45 0.0
C40 C41 C46 C45 178.4(4)
N9 C40 C47 N10 54.1(5)
C41 C40 C47 N10 179.8(4)
N9 C40 C47 C48 -177.4(4)
C41 C40 C47 C48 -51.8(6)
N10 C47 C48 C49 -113.9(6)
C40 C47 C48 C49 121.1(6)
N10 C47 C48 C53 66.0(6)
C40 C47 C48 C53 -59.0(6)
C53 C48 C49 C50 -1.5(8)
C47 C48 C49 C50 178.5(5)
C48 C49 C50 C51 1.6(8)
C49 C50 C51 C52 -1.0(8)
C50 C51 C52 C53 0.1(8)
C49 C48 C53 C52 0.7(8)
C47 C48 C53 C52 -179.3(5)
C51 C52 C53 C48 0.0(8)
N10 C54 C55 C56 161.9(5)
N10 C54 C55 C60 -23.1(9)
C54 C55 C56 C57 177.0(5)
C60 C55 C56 C57 1.3(8)
C55 C56 C57 C58 -1.3(8)
C55 C56 C57 Br2 179.3(4)
C56 C57 C58 C59 0.6(8)
Br2 C57 C58 C59 -180.0(4)
C57 C58 C59 C60 -0.1(8)
C58 C59 C60 O1 -177.0(5)
C58 C59 C60 C55 0.1(8)
C54 C55 C60 O1 1.5(9)
C56 C55 C60 O1 176.6(5)
C54 C55 C60 C59 -175.8(5)
C56 C55 C60 C59 -0.6(8)
C85 C61 C62 C63 179.3(6)
C66 C61 C62 C63 -1.2(7)
C61 C62 C63 C64 0.8(8)
C62 C63 C64 C65 0.7(8)
C63 C64 C65 C66 -1.8(8)
C85 C61 C66 C86 1.5(6)
C62 C61 C66 C86 -178.0(5)
C85 C61 C66 C65 179.7(5)
C62 C61 C66 C65 0.2(8)
C64 C65 C66 C86 178.9(6)
C64 C65 C66 C61 1.4(8)
C87 C67 C68 C69 176.0(6)
C72 C67 C68 C69 0.5(8)
C67 C68 C69 C70 -0.4(8)
C68 C69 C70 C71 0.2(9)
C69 C70 C71 C72 -0.1(9)
C68 C67 C72 C71 -0.4(8)
C87 C67 C72 C71 -177.2(5)
C68 C67 C72 C88 177.4(5)
C87 C67 C72 C88 0.6(6)
C70 C71 C72 C67 0.2(8)
C70 C71 C72 C88 -177.3(5)
C78 C73 C74 C75 1.8(8)
C89 C73 C74 C75 178.0(7)
C73 C74 C75 C76 -2.6(8)
C74 C75 C76 C77 3.3(8)
C75 C76 C77 C78 -3.0(8)
C76 C77 C78 C73 2.2(8)
C76 C77 C78 C90 176.9(5)
C74 C73 C78 C77 -1.6(8)
C89 C73 C78 C77 -179.3(5)
C74 C73 C78 C90 -176.9(5)
C89 C73 C78 C90 5.5(6)
C84 C79 C80 C81 1.0(8)
C91 C79 C80 C81 -179.5(5)
C79 C80 C81 C82 -0.6(8)
C80 C81 C82 C83 -0.1(8)
C81 C82 C83 C84 0.4(8)
C80 C79 C84 C83 -0.8(8)
C91 C79 C84 C83 179.6(5)
C80 C79 C84 C92 176.1(5)
C91 C79 C84 C92 -3.4(6)
C82 C83 C84 C79 0.1(8)
C82 C83 C84 C92 -175.9(6)
C66 C61 C85 N18 172.7(5)
C62 C61 C85 N18 -7.8(10)
C66 C61 C85 N11 -2.7(6)
C62 C61 C85 N11 176.8(5)
C61 C66 C86 N12 -167.6(5)
C65 C66 C86 N12 14.6(9)
C61 C66 C86 N11 0.1(6)
C65 C66 C86 N11 -177.7(6)
C68 C67 C87 N13 -176.3(6)
C72 C67 C87 N13 -0.3(7)
C68 C67 C87 N12 -5.6(10)
C72 C67 C87 N12 170.4(5)
C67 C72 C88 N14 -176.6(5)
C71 C72 C88 N14 0.9(9)
C67 C72 C88 N13 -0.6(6)
C71 C72 C88 N13 177.0(5)
C74 C73 C89 N15 177.0(7)
C78 C73 C89 N15 -6.3(7)
C74 C73 C89 N14 -2.1(11)
C78 C73 C89 N14 174.7(5)
C77 C78 C90 N16 7.7(9)
C73 C78 C90 N16 -177.4(5)
C77 C78 C90 N15 -178.7(5)
C73 C78 C90 N15 -3.8(6)
C84 C79 C91 N16 169.7(7)
C80 C79 C91 N16 -9.8(11)
C84 C79 C91 N17 2.9(6)
C80 C79 C91 N17 -176.7(5)
C79 C84 C92 N18 -171.8(6)
C83 C84 C92 N18 4.6(10)
C79 C84 C92 N17 2.5(6)
C83 C84 C92 N17 178.9(6)
N7 Dy1 Dy2 N11 -114.31(16)
O1 Dy1 Dy2 N11 85.77(18)
O2 Dy1 Dy2 N11 -96.74(18)
N3 Dy1 Dy2 N11 108.54(17)
N5 Dy1 Dy2 N11 178.73(15)
N1 Dy1 Dy2 N11 9.1(4)
N9 Dy1 Dy2 N11 -36.89(15)
N10 Dy1 Dy2 N11 25.55(15)
N7 Dy1 Dy2 N17 -41.36(17)
O1 Dy1 Dy2 N17 158.72(19)
O2 Dy1 Dy2 N17 -23.79(19)
N3 Dy1 Dy2 N17 -178.51(17)
N5 Dy1 Dy2 N17 -108.32(17)
N1 Dy1 Dy2 N17 82.1(4)
N9 Dy1 Dy2 N17 36.06(16)
N10 Dy1 Dy2 N17 98.50(16)
N7 Dy1 Dy2 N13 172.86(16)
O1 Dy1 Dy2 N13 12.94(19)
O2 Dy1 Dy2 N13 -169.56(19)
N3 Dy1 Dy2 N13 35.72(17)
N5 Dy1 Dy2 N13 105.91(16)
N1 Dy1 Dy2 N13 -63.7(4)
N9 Dy1 Dy2 N13 -109.71(16)
N10 Dy1 Dy2 N13 -47.27(15)
N7 Dy1 Dy2 N15 61.2(2)
O1 Dy1 Dy2 N15 -98.7(3)
O2 Dy1 Dy2 N15 78.8(3)
N3 Dy1 Dy2 N15 -75.9(2)
N5 Dy1 Dy2 N15 -5.8(2)
N1 Dy1 Dy2 N15 -175.4(4)
N9 Dy1 Dy2 N15 138.6(2)
N10 Dy1 Dy2 N15 -158.9(2)
N7 Dy1 Dy2 O1 159.92(18)
O2 Dy1 Dy2 O1 177.5(2)
N3 Dy1 Dy2 O1 22.78(18)
N5 Dy1 Dy2 O1 92.97(17)
N1 Dy1 Dy2 O1 -76.7(4)
N9 Dy1 Dy2 O1 -122.65(17)
N10 Dy1 Dy2 O1 -60.22(16)
N7 Dy1 Dy2 O2 -17.57(18)
O1 Dy1 Dy2 O2 -177.5(2)
N3 Dy1 Dy2 O2 -154.72(18)
N5 Dy1 Dy2 O2 -84.53(17)
N1 Dy1 Dy2 O2 105.9(4)
N9 Dy1 Dy2 O2 59.85(17)
N10 Dy1 Dy2 O2 122.29(17)
N7 Dy1 Dy2 O1W 76.75(14)
O1 Dy1 Dy2 O1W -83.17(17)
O2 Dy1 Dy2 O1W 94.32(16)
N3 Dy1 Dy2 O1W -60.39(15)
N5 Dy1 Dy2 O1W 9.79(13)
N1 Dy1 Dy2 O1W -159.8(3)
N9 Dy1 Dy2 O1W 154.17(13)
N10 Dy1 Dy2 O1W -143.39(12)
N2 C26 N1 C25 -177.4(6)
C6 C26 N1 C25 2.0(6)
N2 C26 N1 Dy1 21.8(8)
C6 C26 N1 Dy1 -158.8(3)
N8 C25 N1 C26 177.7(5)
C1 C25 N1 C26 -3.0(6)
N8 C25 N1 Dy1 -21.8(7)
C1 C25 N1 Dy1 157.5(3)
N7 Dy1 N1 C26 -164.1(4)
O1 Dy1 N1 C26 8.7(5)
O2 Dy1 N1 C26 147.8(3)
N3 Dy1 N1 C26 -40.5(4)
N5 Dy1 N1 C26 -103.2(4)
N9 Dy1 N1 C26 112.3(4)
N10 Dy1 N1 C26 49.2(4)
Dy2 Dy1 N1 C26 65.9(5)
N7 Dy1 N1 C25 39.3(4)
O1 Dy1 N1 C25 -147.9(4)
O2 Dy1 N1 C25 -8.9(5)
N3 Dy1 N1 C25 162.8(4)
N5 Dy1 N1 C25 100.2(4)
N9 Dy1 N1 C25 -44.3(4)
N10 Dy1 N1 C25 -107.4(4)
Dy2 Dy1 N1 C25 -90.8(5)
C7 C27 N2 C26 157.7(6)
N3 C27 N2 C26 1.4(9)
N1 C26 N2 C27 11.2(9)
C6 C26 N2 C27 -168.1(5)
N4 C28 N3 C27 -174.4(5)
C12 C28 N3 C27 3.9(5)
N4 C28 N3 Dy1 31.5(7)
C12 C28 N3 Dy1 -150.2(3)
N2 C27 N3 C28 160.7(5)
C7 C27 N3 C28 -1.1(5)
N2 C27 N3 Dy1 -45.1(7)
C7 C27 N3 Dy1 153.1(3)
N7 Dy1 N3 C28 -102.9(4)
O1 Dy1 N3 C28 51.5(4)
O2 Dy1 N3 C28 12.0(5)
N5 Dy1 N3 C28 -41.9(4)
N1 Dy1 N3 C28 -159.7(4)
N9 Dy1 N3 C28 154.6(4)
N10 Dy1 N3 C28 120.4(4)
Dy2 Dy1 N3 C28 38.3(4)
N7 Dy1 N3 C27 106.1(4)
O1 Dy1 N3 C27 -99.5(4)
O2 Dy1 N3 C27 -139.0(3)
N5 Dy1 N3 C27 167.1(4)
N1 Dy1 N3 C27 49.3(3)
N9 Dy1 N3 C27 3.6(5)
N10 Dy1 N3 C27 -30.6(4)
Dy2 Dy1 N3 C27 -112.7(3)
N5 C29 N4 C28 -10.8(9)
C13 C29 N4 C28 169.9(5)
N3 C28 N4 C29 7.0(9)
C12 C28 N4 C29 -171.0(5)
N6 C30 N5 C29 -171.8(5)
C18 C30 N5 C29 0.6(6)
N6 C30 N5 Dy1 31.2(7)
C18 C30 N5 Dy1 -156.5(3)
N4 C29 N5 C30 177.7(6)
C13 C29 N5 C30 -2.9(5)
N4 C29 N5 Dy1 -24.3(8)
C13 C29 N5 Dy1 155.1(3)
N7 Dy1 N5 C30 -46.8(4)
O1 Dy1 N5 C30 112.1(4)
O2 Dy1 N5 C30 40.2(4)
N3 Dy1 N5 C30 -167.2(4)
N1 Dy1 N5 C30 -106.7(4)
N9 Dy1 N5 C30 -5.1(5)
N10 Dy1 N5 C30 152.0(4)
Dy2 Dy1 N5 C30 76.4(4)
N7 Dy1 N5 C29 159.0(4)
O1 Dy1 N5 C29 -42.1(4)
O2 Dy1 N5 C29 -114.0(4)
N3 Dy1 N5 C29 38.6(3)
N1 Dy1 N5 C29 99.1(4)
N9 Dy1 N5 C29 -159.3(3)
N10 Dy1 N5 C29 -2.2(5)
Dy2 Dy1 N5 C29 -77.8(3)
N7 C31 N6 C30 -8.8(9)
C19 C31 N6 C30 169.4(5)
N5 C30 N6 C31 10.5(9)
C18 C30 N6 C31 -160.6(6)
N6 C31 N7 C32 177.2(5)
C19 C31 N7 C32 -1.2(6)
N6 C31 N7 Dy1 -34.4(7)
C19 C31 N7 Dy1 147.2(4)
N8 C32 N7 C31 -158.9(6)
C24 C32 N7 C31 3.3(6)
N8 C32 N7 Dy1 51.8(7)
C24 C32 N7 Dy1 -146.1(4)
O1 Dy1 N7 C31 -3.9(6)
O2 Dy1 N7 C31 -39.8(4)
N3 Dy1 N7 C31 108.9(4)
N5 Dy1 N7 C31 47.0(4)
N1 Dy1 N7 C31 165.6(4)
N9 Dy1 N7 C31 -109.7(4)
N10 Dy1 N7 C31 -145.1(4)
Dy2 Dy1 N7 C31 -29.5(4)
O1 Dy1 N7 C32 140.7(3)
O2 Dy1 N7 C32 104.7(4)
N3 Dy1 N7 C32 -106.5(4)
N5 Dy1 N7 C32 -168.4(4)
N1 Dy1 N7 C32 -49.9(4)
N9 Dy1 N7 C32 34.9(4)
N10 Dy1 N7 C32 -0.5(4)
Dy2 Dy1 N7 C32 115.0(3)
C24 C32 N8 C25 -168.4(5)
N7 C32 N8 C25 -10.3(10)
N1 C25 N8 C32 -5.8(9)
C1 C25 N8 C32 174.9(6)
C38 C39 N9 C40 167.7(6)
C38 C39 N9 Dy1 6.4(8)
C47 C40 N9 C39 127.5(6)
C41 C40 N9 C39 12.2(8)
C47 C40 N9 Dy1 -69.3(4)
C41 C40 N9 Dy1 175.4(3)
N7 Dy1 N9 C39 55.5(4)
O1 Dy1 N9 C39 -97.1(4)
O2 Dy1 N9 C39 -33.3(4)
N3 Dy1 N9 C39 168.3(4)
N5 Dy1 N9 C39 15.9(5)
N1 Dy1 N9 C39 125.8(4)
N10 Dy1 N9 C39 -152.3(4)
Dy2 Dy1 N9 C39 -66.5(4)
N7 Dy1 N9 C40 -109.5(3)
O1 Dy1 N9 C40 97.9(3)
O2 Dy1 N9 C40 161.7(4)
N3 Dy1 N9 C40 3.3(4)
N5 Dy1 N9 C40 -149.1(3)
N1 Dy1 N9 C40 -39.2(3)
N10 Dy1 N9 C40 42.7(3)
Dy2 Dy1 N9 C40 128.5(3)
C55 C54 N10 C47 162.7(5)
C55 C54 N10 Dy1 -10.8(7)
C40 C47 N10 C54 170.2(5)
C48 C47 N10 C54 41.8(7)
C40 C47 N10 Dy1 -16.1(5)
C48 C47 N10 Dy1 -144.5(4)
N7 Dy1 N10 C54 -160.6(4)
O1 Dy1 N10 C54 37.6(4)
O2 Dy1 N10 C54 101.6(4)
N3 Dy1 N10 C54 -44.6(4)
N5 Dy1 N10 C54 -5.9(6)
N1 Dy1 N10 C54 -114.2(4)
N9 Dy1 N10 C54 159.1(4)
Dy2 Dy1 N10 C54 70.6(4)
N7 Dy1 N10 C47 26.0(4)
O1 Dy1 N10 C47 -135.9(4)
O2 Dy1 N10 C47 -71.9(4)
N3 Dy1 N10 C47 141.9(4)
N5 Dy1 N10 C47 -179.4(3)
N1 Dy1 N10 C47 72.3(4)
N9 Dy1 N10 C47 -14.4(3)
Dy2 Dy1 N10 C47 -102.9(3)
C61 C85 N11 C86 2.6(6)
N18 C85 N11 C86 -173.4(5)
C61 C85 N11 Dy2 -170.2(4)
N18 C85 N11 Dy2 13.8(7)
N12 C86 N11 C85 166.3(5)
C66 C86 N11 C85 -1.6(5)
N12 C86 N11 Dy2 -20.7(7)
C66 C86 N11 Dy2 171.4(3)
N17 Dy2 N11 C85 -35.9(4)
N13 Dy2 N11 C85 -156.2(4)
N15 Dy2 N11 C85 -96.3(4)
O1 Dy2 N11 C85 117.1(4)
O2 Dy2 N11 C85 45.5(4)
O1W Dy2 N11 C85 135.2(6)
Dy1 Dy2 N11 C85 81.4(4)
N17 Dy2 N11 C86 153.3(4)
N13 Dy2 N11 C86 33.0(4)
N15 Dy2 N11 C86 92.9(4)
O1 Dy2 N11 C86 -53.7(4)
O2 Dy2 N11 C86 -125.3(4)
O1W Dy2 N11 C86 -35.6(8)
Dy1 Dy2 N11 C86 -89.3(4)
C66 C86 N12 C87 162.3(5)
N11 C86 N12 C87 -4.4(8)
N13 C87 N12 C86 -5.5(8)
C67 C87 N12 C86 -176.0(5)
C67 C87 N13 C88 -0.1(6)
N12 C87 N13 C88 -170.8(4)
C67 C87 N13 Dy2 -150.6(4)
N12 C87 N13 Dy2 38.6(7)
N14 C88 N13 C87 176.3(6)
C72 C88 N13 C87 0.4(5)
N14 C88 N13 Dy2 -30.7(7)
C72 C88 N13 Dy2 153.5(3)
N11 Dy2 N13 C87 -42.6(4)
N17 Dy2 N13 C87 -107.0(4)
N15 Dy2 N13 C87 -166.8(4)
O1 Dy2 N13 C87 47.5(4)
O2 Dy2 N13 C87 24.5(6)
O1W Dy2 N13 C87 124.5(4)
Dy1 Dy2 N13 C87 39.9(5)
N11 Dy2 N13 C88 170.3(4)
N17 Dy2 N13 C88 106.0(3)
N15 Dy2 N13 C88 46.1(3)
O1 Dy2 N13 C88 -99.6(3)
O2 Dy2 N13 C88 -122.5(4)
O1W Dy2 N13 C88 -22.5(4)
Dy1 Dy2 N13 C88 -107.1(3)
N13 C88 N14 C89 -12.0(9)
C72 C88 N14 C89 162.9(5)
N15 C89 N14 C88 10.5(8)
C73 C89 N14 C88 -170.4(5)
C73 C89 N15 C90 4.2(6)
N14 C89 N15 C90 -176.7(4)
C73 C89 N15 Dy2 -142.7(4)
N14 C89 N15 Dy2 36.4(7)
N16 C90 N15 C89 173.9(5)
C78 C90 N15 C89 -0.1(5)
N16 C90 N15 Dy2 -37.4(6)
C78 C90 N15 Dy2 148.6(3)
N11 Dy2 N15 C89 -115.3(4)
N17 Dy2 N15 C89 -176.8(5)
N13 Dy2 N15 C89 -53.7(4)
O1 Dy2 N15 C89 6.6(5)
O2 Dy2 N15 C89 120.3(4)
O1W Dy2 N15 C89 53.7(4)
Dy1 Dy2 N15 C89 69.6(5)
N11 Dy2 N15 C90 105.2(4)
N17 Dy2 N15 C90 43.7(4)
N13 Dy2 N15 C90 166.9(4)
O1 Dy2 N15 C90 -132.9(3)
O2 Dy2 N15 C90 -19.1(4)
O1W Dy2 N15 C90 -85.8(4)
Dy1 Dy2 N15 C90 -69.8(4)
N17 C91 N16 C90 -8.8(11)
C79 C91 N16 C90 -171.8(5)
N15 C90 N16 C91 7.6(9)
C78 C90 N16 C91 -179.7(6)
N18 C92 N17 C91 173.5(6)
C84 C92 N17 C91 -0.7(6)
N18 C92 N17 Dy2 -32.3(8)
C84 C92 N17 Dy2 153.5(3)
N16 C91 N17 C92 -167.8(6)
C79 C91 N17 C92 -1.2(6)
N16 C91 N17 Dy2 38.0(8)
C79 C91 N17 Dy2 -155.4(3)
N11 Dy2 N17 C92 42.1(4)
N13 Dy2 N17 C92 106.8(4)
N15 Dy2 N17 C92 166.2(4)
O1 Dy2 N17 C92 -17.9(6)
O2 Dy2 N17 C92 -55.7(4)
O1W Dy2 N17 C92 -135.5(4)
Dy1 Dy2 N17 C92 -41.9(4)
N11 Dy2 N17 C91 -165.8(4)
N13 Dy2 N17 C91 -101.2(4)
N15 Dy2 N17 C91 -41.7(4)
O1 Dy2 N17 C91 134.1(4)
O2 Dy2 N17 C91 96.4(4)
O1W Dy2 N17 C91 16.6(4)
Dy1 Dy2 N17 C91 110.2(4)
N17 C92 N18 C85 -11.9(10)
C84 C92 N18 C85 161.3(5)
C61 C85 N18 C92 -151.9(6)
N11 C85 N18 C92 23.3(8)
C59 C60 O1 Dy2 60.4(6)
C55 C60 O1 Dy2 -116.9(5)
C59 C60 O1 Dy1 -124.0(5)
C55 C60 O1 Dy1 58.7(6)
N11 Dy2 O1 C60 81.5(4)
N17 Dy2 O1 C60 137.9(4)
N13 Dy2 O1 C60 7.2(4)
N15 Dy2 O1 C60 -48.2(5)
O2 Dy2 O1 C60 177.7(4)
O1W Dy2 O1 C60 -94.2(4)
Dy1 Dy2 O1 C60 176.2(5)
N11 Dy2 O1 Dy1 -94.64(16)
N17 Dy2 O1 Dy1 -38.3(3)
N13 Dy2 O1 Dy1 -168.99(16)
N15 Dy2 O1 Dy1 135.61(18)
O2 Dy2 O1 Dy1 1.55(12)
O1W Dy2 O1 Dy1 89.62(15)
N7 Dy1 O1 C60 144.1(4)
O2 Dy1 O1 C60 -177.8(4)
N3 Dy1 O1 C60 24.6(4)
N5 Dy1 O1 C60 96.9(4)
N1 Dy1 O1 C60 -21.2(5)
N9 Dy1 O1 C60 -115.8(4)
N10 Dy1 O1 C60 -64.5(4)
Dy2 Dy1 O1 C60 -176.3(5)
N7 Dy1 O1 Dy2 -39.6(3)
O2 Dy1 O1 Dy2 -1.56(12)
N3 Dy1 O1 Dy2 -159.13(17)
N5 Dy1 O1 Dy2 -86.82(15)
N1 Dy1 O1 Dy2 155.10(15)
N9 Dy1 O1 Dy2 60.43(17)
N10 Dy1 O1 Dy2 111.81(16)
C38 C33 O2 Dy1 -54.5(7)
C34 C33 O2 Dy1 126.9(5)
C38 C33 O2 Dy2 116.3(5)
C34 C33 O2 Dy2 -62.3(7)
N7 Dy1 O2 C33 -22.8(4)
O1 Dy1 O2 C33 173.8(4)
N3 Dy1 O2 C33 -144.7(4)
N5 Dy1 O2 C33 -94.1(4)
N1 Dy1 O2 C33 21.6(5)
N9 Dy1 O2 C33 59.4(4)
N10 Dy1 O2 C33 112.3(4)
Dy2 Dy1 O2 C33 172.3(5)
N7 Dy1 O2 Dy2 164.92(16)
O1 Dy1 O2 Dy2 1.54(12)
N3 Dy1 O2 Dy2 43.0(3)
N5 Dy1 O2 Dy2 93.63(15)
N1 Dy1 O2 Dy2 -150.69(19)
N9 Dy1 O2 Dy2 -112.87(17)
N10 Dy1 O2 Dy2 -60.04(15)
N11 Dy2 O2 C33 -86.3(4)
N17 Dy2 O2 C33 -13.3(4)
N13 Dy2 O2 C33 -149.4(4)
N15 Dy2 O2 C33 45.0(5)
O1 Dy2 O2 C33 -173.6(5)
O1W Dy2 O2 C33 107.3(4)
Dy1 Dy2 O2 C33 -172.1(5)
N11 Dy2 O2 Dy1 85.75(16)
N17 Dy2 O2 Dy1 158.75(17)
N13 Dy2 O2 Dy1 22.7(4)
N15 Dy2 O2 Dy1 -142.89(15)
O1 Dy2 O2 Dy1 -1.54(12)
O1W Dy2 O2 Dy1 -80.63(14)
